data_1559168
loop_
_publ_author_name
'Ahrland, Sten'
'Aurivillius, Bengt'
'Dreisch, Klaus'
'Noren, Bertil'
'Oskarsson, Ake'

_publ_section_title
;
 Synthesis and Crystal Structure of Cyano(trimethylphosphine)gold(I)
;
_journal_name_full 'Acta Chemica Scandinavica'
_journal_page_first 262
_journal_page_last 270
_journal_paper_doi 10.3891/acta.chem.scand.46-0262
_journal_volume 46
_journal_year 1992
_chemical_formula_sum 'C4 H9 Au N P'
_chemical_formula_weight 299.063
_chemical_name_common
;
Cyano(trimethylphosphine)gold(I) [AuCN{P(CH3)3}]
;
_space_group_IT_number 2
_space_group_name_Hall '-P 1'
_space_group_name_H-M_alt 'P -1'
_symmetry_cell_setting triclinic
_symmetry_Int_Tables_number 2
_symmetry_space_group_name_Hall '-P 1'
_symmetry_space_group_name_H-M 'P -1'
_cell_angle_alpha 76.03(1)
_cell_angle_beta 79.64(2)
_cell_angle_gamma 75.61(2)
_cell_formula_units_Z 6
_cell_length_a 9.031(2)
_cell_length_b 9.481(2)
_cell_length_c 13.990(4)
_cell_volume 1116.8(5)
_diffrn_ambient_temperature 293
_diffrn_radiation_probe x-ray
_diffrn_radiation_type MoK\a
_diffrn_radiation_wavelength 0.71069
_exptl_absorpt_coefficient_mu 19.81
_exptl_crystal_density_diffrn 2.67
_exptl_crystal_F_000 134
_refine_ls_number_reflns 2415
_refine_ls_R_factor_gt 0.055
_refine_ls_wR_factor_gt 0.069
_cod_data_source_file Acta-Chem-Scand-1992-46-262.cif
_cod_data_source_block 1
_cod_original_cell_volume 1116.8(3)
_cod_database_code 1559168

loop_
_space_group_symop_id
_space_group_symop_operation_xyz
1 x,y,z
2 -x,-y,-z

loop_
_atom_site_label
_atom_site_type_symbol
_atom_site_thermal_displace_type
_atom_site_fract_x
_atom_site_fract_y
_atom_site_fract_z
_atom_site_occupancy
_atom_site_U_iso_or_equiv
_atom_site_calc_flag
_atom_site_refinement_flags
_atom_site_disorder_assembly
_atom_site_disorder_group
Au1 Au Uiso 0.10251(11) 0.27466(10) 0.19529(7) 1.000 0.0436(3) . . . .
Au2 Au Uiso 0.43709(11) 0.19349(10) 0.28464(7) 1.000 0.0447(4) . . . .
Au3 Au Uiso 0.80337(11) 0.12366(10) 0.21011(6) 1.000 0.0447(4) . . . .
P1 P Uiso 0.2051(7) 0.2147(8) 0.0462(5) 1.000 0.050(2) . . . .
P2 P Uiso 0.4215(7) 0.4292(7) 0.3031(5) 1.000 0.046(2) . . . .
P3 P Uiso 0.8681(7) -0.0638(7) 0.3418(4) 1.000 0.044(2) . . . .
N1 N Uiso -0.030(3) 0.347(3) 0.400(2) 1.000 0.074(11) . . . .
C1 C Uiso 0.013(3) 0.323(2) 0.329(2) 1.000 0.042(8) . . . .
C11 C Uiso 0.201(3) 0.023(3) 0.042(3) 1.000 0.088(15) . . . .
C12 C Uiso 0.413(2) 0.214(3) 0.010(2) 1.000 0.059(11) . . . .
C13 C Uiso 0.118(3) 0.321(3) -0.062(2) 1.000 0.062(11) . . . .
N2 N Uiso 0.461(3) -0.124(3) 0.264(2) 1.000 0.092(14) . . . .
C2 C Uiso 0.454(3) -0.021(3) 0.272(2) 1.000 0.056(10) . . . .
C21 C Uiso 0.325(4) 0.465(3) 0.421(2) 1.000 0.072(12) . . . .
C22 C Uiso 0.608(3) 0.482(3) 0.293(3) 1.000 0.073(13) . . . .
C23 C Uiso 0.319(4) 0.571(3) 0.209(2) 1.000 0.074(13) . . . .
N3 N Uiso 0.721(3) 0.367(4) 0.035(2) 1.000 0.106(18) . . . .
C3 C Uiso 0.750(4) 0.285(3) 0.092(2) 1.000 0.057(12) . . . .
C31 C Uiso 0.738(3) -0.035(4) 0.455(2) 1.000 0.076(13) . . . .
C32 C Uiso 0.859(3) -0.247(2) 0.326(2) 1.000 0.070(12) . . . .
C33 C Uiso 1.060(3) -0.080(3) 0.372(2) 1.000 0.053(9) . . . .

loop_
_atom_type_symbol
_atom_type_description
_atom_type_scat_dispersion_real
_atom_type_scat_dispersion_imag
_atom_type_scat_source
C C 0.0033 0.0016 ' International Tables Vol C Tables 4.2.6.8 and 6.1.1.4'
Au Au -2.0133 8.8022 ' International Tables Vol C Tables 4.2.6.8 and 6.1.1.4'
N N 0.0061 0.0033 ' International Tables Vol C Tables 4.2.6.8 and 6.1.1.4'
P P 0.1023 0.0942 ' International Tables Vol C Tables 4.2.6.8 and 6.1.1.4'

loop_
_geom_angle_atom_site_label_1
_geom_angle_atom_site_label_2
_geom_angle_atom_site_label_3
_geom_angle
_geom_angle_site_symmetry_1
_geom_angle_site_symmetry_2
_geom_angle_site_symmetry_3
_geom_angle_publ_flag
P1 Au1 C1 178.7(7) . . . yes
P2 Au2 C2 178.3(9) . . . yes
P3 Au3 C3 178.5(9) . . . yes
Au1 P1 C13 118.5(10) . . . yes
C11 P1 C12 101.3(13) . . . yes
Au1 P1 C12 115.6(9) . . . yes
C12 P1 C13 104.0(13) . . . yes
C11 P1 C13 102.2(15) . . . yes
Au1 P1 C11 113.0(13) . . . yes
C22 P2 C23 104.2(16) . . . yes
Au2 P2 C22 115.3(10) . . . yes
Au2 P2 C23 112.5(10) . . . yes
C21 P2 C22 103.8(17) . . . yes
C21 P2 C23 106.3(14) . . . yes
Au2 P2 C21 113.7(10) . . . yes
C32 P3 C33 106.8(13) . . . yes
Au3 P3 C32 113.9(9) . . . yes
Au3 P3 C31 111.5(11) . . . yes
C31 P3 C33 105.2(13) . . . yes
Au3 P3 C33 113.4(9) . . . yes
C31 P3 C32 105.3(14) . . . yes
Au1 C1 N1 178(3) . . . yes
Au2 C2 N2 178(3) . . . yes
Au3 C3 N3 178(3) . . . yes

loop_
_geom_bond_atom_site_label_1
_geom_bond_atom_site_label_2
_geom_bond_distance
_geom_bond_site_symmetry_1
_geom_bond_site_symmetry_2
_geom_bond_publ_flag
Au1 P1 2.269(7) . . yes
Au1 C1 2.01(3) . . yes
Au2 P2 2.278(7) . . yes
Au2 C2 2.05(3) . . yes
Au3 P3 2.277(6) . . yes
Au3 C3 2.00(3) . . yes
P1 C11 1.84(3) . . yes
P1 C12 1.85(2) . . yes
P1 C13 1.80(3) . . yes
P2 C21 1.79(3) . . yes
P2 C22 1.85(3) . . yes
P2 C23 1.83(3) . . yes
P3 C31 1.83(3) . . yes
P3 C32 1.83(2) . . yes
P3 C33 1.82(3) . . yes
N1 C1 1.06(4) . . yes
N2 C2 1.00(4) . . yes
N3 C3 0.99(4) . . yes
